data_7050826
loop_
_publ_author_name
'Dong, Guo'
'Cheng, He'
'Chun-Ying, Duan'
'Chun-Qi, Qian'
'Qing-Jin, Meng'

_publ_section_title
;
 The synthesis and structural characterisation of helical silver(i)
 complexes with short bis(pyridylimine) ligands
;
_journal_issue 6
_journal_name_full 'New Journal of Chemistry'
_journal_page_first 796
_journal_paper_doi 10.1039/b111661b
_journal_volume 26
_journal_year 2002
_chemical_formula_sum 'C28 H28 Ag2 B2 F8 N8'
_chemical_formula_weight 865.94
_chemical_name_systematic
; 
? 
;
_space_group_IT_number 15
_symmetry_cell_setting monoclinic
_symmetry_space_group_name_Hall '-C 2yc'
_symmetry_space_group_name_H-M 'C 1 2/c 1'
_atom_sites_solution_hydrogens geom
_atom_sites_solution_primary direct
_atom_sites_solution_secondary difmap
_audit_creation_method SHELXL-97
_cell_angle_alpha 90.00
_cell_angle_beta 126.157(14)
_cell_angle_gamma 90.00
_cell_formula_units_Z 4
_cell_length_a 25.648(4)
_cell_length_b 8.5664(6)
_cell_length_c 18.328(7)
_cell_measurement_reflns_used 30
_cell_measurement_temperature 293(2)
_cell_measurement_theta_max 13.89
_cell_measurement_theta_min 7.30
_cell_volume 3251.3(15)
_computing_cell_refinement 'Bruker XSCANS'
_computing_data_collection 'Bruker XSCANS'
_computing_data_reduction 'Bruker SHELXTL'
_computing_molecular_graphics 'Bruker SHELXTL'
_computing_structure_refinement 'Bruker SHELXTL'
_computing_structure_solution 'Bruker SHELXTL'
_diffrn_ambient_temperature 293(2)
_diffrn_measured_fraction_theta_full 0.984
_diffrn_measured_fraction_theta_max 0.984
_diffrn_measurement_device_type 'Bruker P4'
_diffrn_measurement_method '2\q/\w scans'
_diffrn_radiation_monochromator graphite
_diffrn_radiation_source 'fine-focus sealed tube'
_diffrn_radiation_type MoK\a
_diffrn_radiation_wavelength 0.71073
_diffrn_reflns_av_R_equivalents 0.0260
_diffrn_reflns_av_sigmaI/netI 0.0343
_diffrn_reflns_limit_h_max 30
_diffrn_reflns_limit_h_min -1
_diffrn_reflns_limit_k_max 10
_diffrn_reflns_limit_k_min -1
_diffrn_reflns_limit_l_max 17
_diffrn_reflns_limit_l_min -21
_diffrn_reflns_number 3464
_diffrn_reflns_theta_full 25.00
_diffrn_reflns_theta_max 25.00
_diffrn_reflns_theta_min 1.97
_diffrn_standards_decay_% 10.10_
_diffrn_standards_interval_count 97
_diffrn_standards_number 3
_exptl_absorpt_coefficient_mu 1.285
_exptl_absorpt_correction_T_max 0.6836
_exptl_absorpt_correction_T_min 0.5675
_exptl_absorpt_correction_type psi-scan
_exptl_absorpt_process_details 'North et.al, 1968'
_exptl_crystal_colour pale-yellow
_exptl_crystal_density_diffrn 1.769
_exptl_crystal_density_method 'not measured'
_exptl_crystal_description block
_exptl_crystal_F_000 1712
_exptl_crystal_size_max 0.5
_exptl_crystal_size_mid 0.4
_exptl_crystal_size_min 0.3
_refine_diff_density_max 0.732
_refine_diff_density_min -1.280
_refine_diff_density_rms 0.106
_refine_ls_extinction_coef 0.0038(5)
_refine_ls_extinction_expression Fc^*^=kFc[1+0.001xFc^2^\l^3^/sin(2\q)]^-1/4^
_refine_ls_extinction_method SHELXL
_refine_ls_goodness_of_fit_ref 1.088
_refine_ls_hydrogen_treatment mixed
_refine_ls_matrix_type full
_refine_ls_number_parameters 220
_refine_ls_number_reflns 2813
_refine_ls_number_restraints 0
_refine_ls_restrained_S_all 1.088
_refine_ls_R_factor_all 0.0817
_refine_ls_R_factor_gt 0.0658
_refine_ls_shift/su_max 0.000
_refine_ls_shift/su_mean 0.000
_refine_ls_structure_factor_coef Fsqd
_refine_ls_weighting_details 'calc w=1/[\s^2^(Fo^2^)+(0.1035P)^2^+13.8889P] where P=(Fo^2^+2Fc^2^)/3'
_refine_ls_weighting_scheme calc
_refine_ls_wR_factor_gt 0.1805
_refine_ls_wR_factor_ref 0.1954
_reflns_number_gt 2170
_reflns_number_total 2813
_reflns_threshold_expression >2sigma(I)
_cod_data_source_file b111661b.txt
_cod_data_source_block complex_2
_cod_depositor_comments
;
The following automatic conversions were performed:
'_symmetry_cell_setting' value 'Monoclinic' changed to 'monoclinic'
according to '/home/saulius/struct/CIF-dictionaries/cif_core.dic'
dictionary named 'cif_core.dic' version 2.4.1 from 2010-06-29.

Automatic conversion script
Id: cif_fix_enum 1527 2010-12-29 10:47:43Z saulius 
;
_cod_original_cell_volume 3251.3(14)
_cod_original_sg_symbol_H-M 'C2/c  '
_cod_database_code 7050826

loop_
_symmetry_equiv_pos_as_xyz
'x, y, z'
'-x, y, -z+1/2'
'x+1/2, y+1/2, z'
'-x+1/2, y+1/2, -z+1/2'
'-x, -y, -z'
'x, -y, z-1/2'
'-x+1/2, -y+1/2, -z'
'x+1/2, -y+1/2, z-1/2'

loop_
_atom_site_label
_atom_site_type_symbol
_atom_site_fract_x
_atom_site_fract_y
_atom_site_fract_z
_atom_site_U_iso_or_equiv
_atom_site_adp_type
_atom_site_occupancy
_atom_site_symmetry_multiplicity
_atom_site_calc_flag
_atom_site_refinement_flags
_atom_site_disorder_assembly
_atom_site_disorder_group
Ag1 Ag 0.10257(3) 0.57202(7) 0.27073(4) 0.0742(3) Uani 1 1 d . . .
N1 N 0.1498(3) 0.7654(7) 0.3753(4) 0.0625(14) Uani 1 1 d . . .
N2 N 0.0619(3) 0.5753(7) 0.3649(4) 0.0650(15) Uani 1 1 d . . .
N3 N 0.0094(3) 0.4915(7) 0.3480(4) 0.0630(14) Uani 1 1 d . . .
N4 N -0.1005(3) 0.3289(7) 0.2829(4) 0.0655(15) Uani 1 1 d . . .
C1 C 0.1960(4) 0.8538(9) 0.3847(5) 0.0692(18) Uani 1 1 d . . .
H1A H 0.2070 0.8385 0.3451 0.083 Uiso 1 1 calc R . .
C2 C 0.2284(4) 0.9675(9) 0.4506(6) 0.077(2) Uani 1 1 d . . .
H2A H 0.2595 1.0298 0.4541 0.093 Uiso 1 1 calc R . .
C3 C 0.2134(4) 0.9856(10) 0.5102(6) 0.080(2) Uani 1 1 d . . .
H3A H 0.2348 1.0599 0.5558 0.096 Uiso 1 1 calc R . .
C4 C 0.1670(4) 0.8942(9) 0.5024(5) 0.073(2) Uani 1 1 d . . .
H4A H 0.1572 0.9055 0.5436 0.088 Uiso 1 1 calc R . .
C5 C 0.1344(3) 0.7855(8) 0.4346(4) 0.0603(16) Uani 1 1 d . . .
C6 C 0.0829(4) 0.6852(8) 0.4231(5) 0.0607(16) Uani 1 1 d . . .
C7 C 0.0152(3) 0.3425(9) 0.3575(5) 0.0632(17) Uani 1 1 d . . .
C8 C -0.0424(3) 0.2551(8) 0.3326(5) 0.0633(17) Uani 1 1 d . . .
C9 C -0.0386(4) 0.1044(9) 0.3611(6) 0.076(2) Uani 1 1 d . . .
H9A H 0.0013 0.0542 0.3956 0.091 Uiso 1 1 calc R . .
C10 C -0.0932(5) 0.0269(10) 0.3390(6) 0.086(2) Uani 1 1 d . . .
H10A H -0.0906 -0.0767 0.3561 0.103 Uiso 1 1 calc R . .
C11 C -0.1516(4) 0.1035(10) 0.2915(6) 0.078(2) Uani 1 1 d . . .
H11A H -0.1888 0.0559 0.2785 0.094 Uiso 1 1 calc R . .
C12 C -0.1525(4) 0.2546(10) 0.2640(5) 0.075(2) Uani 1 1 d . . .
H12A H -0.1918 0.3069 0.2303 0.090 Uiso 1 1 calc R . .
C101 C 0.0587(4) 0.7142(10) 0.4787(6) 0.077(2) Uani 1 1 d . . .
H10B H 0.0130 0.6961 0.4427 0.116 Uiso 1 1 calc R . .
H10C H 0.0676 0.8203 0.4996 0.116 Uiso 1 1 calc R . .
H10D H 0.0800 0.6448 0.5297 0.116 Uiso 1 1 calc R . .
C102 C 0.0774(4) 0.2580(11) 0.3939(6) 0.085(2) Uani 1 1 d . . .
H10E H 0.1051 0.3231 0.3880 0.128 Uiso 1 1 calc R . .
H10F H 0.0684 0.1631 0.3605 0.128 Uiso 1 1 calc R . .
H10G H 0.0983 0.2336 0.4565 0.128 Uiso 1 1 calc R . .
B1 B 0.1662(5) 0.6508(12) 0.1448(7) 0.076(2) Uani 1 1 d . . .
F1 F 0.1003(3) 0.6568(7) 0.0996(5) 0.1132(19) Uani 1 1 d . . .
F2 F 0.1952(4) 0.6438(9) 0.2360(4) 0.124(2) Uani 1 1 d . . .
F3 F 0.1825(3) 0.5232(8) 0.1199(5) 0.122(2) Uani 1 1 d . . .
F4 F 0.1868(3) 0.7828(8) 0.1273(5) 0.124(2) Uani 1 1 d . . .

loop_
_atom_site_aniso_label
_atom_site_aniso_U_11
_atom_site_aniso_U_22
_atom_site_aniso_U_33
_atom_site_aniso_U_23
_atom_site_aniso_U_13
_atom_site_aniso_U_12
Ag1 0.0806(5) 0.0700(5) 0.0768(5) -0.0169(3) 0.0491(4) -0.0111(3)
N1 0.067(3) 0.055(3) 0.059(3) -0.001(3) 0.034(3) -0.001(3)
N2 0.072(4) 0.066(4) 0.068(4) -0.005(3) 0.047(3) -0.009(3)
N3 0.063(3) 0.064(3) 0.059(3) 0.002(3) 0.034(3) -0.001(3)
N4 0.069(4) 0.063(4) 0.067(3) 0.006(3) 0.041(3) 0.000(3)
C1 0.078(5) 0.060(4) 0.072(4) 0.005(4) 0.045(4) -0.002(4)
C2 0.083(5) 0.062(4) 0.090(6) -0.009(4) 0.053(5) -0.009(4)
C3 0.086(6) 0.064(5) 0.087(5) -0.022(4) 0.049(5) -0.010(4)
C4 0.083(5) 0.066(5) 0.072(5) -0.009(4) 0.047(4) 0.000(4)
C5 0.066(4) 0.054(4) 0.055(4) 0.001(3) 0.033(3) 0.008(3)
C6 0.070(4) 0.053(4) 0.057(4) 0.008(3) 0.037(3) 0.011(3)
C7 0.060(4) 0.064(4) 0.054(4) 0.006(3) 0.027(3) 0.001(3)
C8 0.068(4) 0.063(4) 0.061(4) 0.000(3) 0.039(4) -0.001(3)
C9 0.075(5) 0.064(5) 0.081(5) 0.003(4) 0.042(4) -0.004(4)
C10 0.100(7) 0.061(5) 0.096(6) 0.003(4) 0.057(5) -0.004(5)
C11 0.080(5) 0.075(5) 0.075(5) -0.013(4) 0.043(4) -0.016(4)
C12 0.075(5) 0.073(5) 0.067(4) -0.001(4) 0.037(4) -0.006(4)
C101 0.088(5) 0.071(5) 0.089(5) -0.004(4) 0.061(5) -0.001(4)
C102 0.082(6) 0.078(5) 0.085(6) 0.009(4) 0.043(5) 0.009(4)
B1 0.083(6) 0.070(6) 0.089(6) -0.014(5) 0.058(5) -0.010(5)
F1 0.079(3) 0.101(4) 0.157(5) -0.015(4) 0.068(4) -0.006(3)
F2 0.138(6) 0.153(6) 0.091(4) -0.022(4) 0.074(4) -0.026(5)
F3 0.114(5) 0.128(5) 0.139(5) -0.043(4) 0.081(4) 0.006(4)
F4 0.103(4) 0.121(5) 0.130(5) 0.018(4) 0.059(4) -0.030(4)

loop_
_atom_type_symbol
_atom_type_description
_atom_type_scat_dispersion_real
_atom_type_scat_dispersion_imag
_atom_type_scat_source
C C 0.0033 0.0016 'International Tables Vol C Tables 4.2.6.8 and 6.1.1.4'
H H 0.0000 0.0000 'International Tables Vol C Tables 4.2.6.8 and 6.1.1.4'
B B 0.0013 0.0007 'International Tables Vol C Tables 4.2.6.8 and 6.1.1.4'
N N 0.0061 0.0033 'International Tables Vol C Tables 4.2.6.8 and 6.1.1.4'
F F 0.0171 0.0103 'International Tables Vol C Tables 4.2.6.8 and 6.1.1.4'
Ag Ag -0.8971 1.1015 'International Tables Vol C Tables 4.2.6.8 and 6.1.1.4'

loop_
_geom_angle_atom_site_label_1
_geom_angle_atom_site_label_2
_geom_angle_atom_site_label_3
_geom_angle
_geom_angle_site_symmetry_1
_geom_angle_site_symmetry_3
_geom_angle_publ_flag
N1 Ag1 N4 153.2(2) . 2 ?
N1 Ag1 N3 135.5(2) . 2 ?
N4 Ag1 N3 69.3(2) 2 2 ?
N1 Ag1 N2 68.8(2) . . ?
N4 Ag1 N2 113.3(2) 2 . ?
N3 Ag1 N2 82.5(2) 2 . ?
C1 N1 C5 118.6(6) . . ?
C1 N1 Ag1 121.1(5) . . ?
C5 N1 Ag1 120.2(5) . . ?
C6 N2 N3 116.2(6) . . ?
C6 N2 Ag1 116.4(5) . . ?
N3 N2 Ag1 125.9(4) . . ?
C7 N3 N2 117.6(6) . . ?
C7 N3 Ag1 112.3(5) . 2 ?
N2 N3 Ag1 121.5(4) . 2 ?
C12 N4 C8 119.2(6) . . ?
C12 N4 Ag1 124.0(5) . 2 ?
C8 N4 Ag1 116.6(5) . 2 ?
N1 C1 C2 123.0(8) . . ?
C3 C2 C1 118.1(8) . . ?
C4 C3 C2 119.6(8) . . ?
C3 C4 C5 120.8(8) . . ?
N1 C5 C4 119.9(7) . . ?
N1 C5 C6 117.7(6) . . ?
C4 C5 C6 122.4(7) . . ?
N2 C6 C5 116.5(6) . . ?
N2 C6 C101 123.5(7) . . ?
C5 C6 C101 120.1(6) . . ?
N3 C7 C8 116.7(7) . . ?
N3 C7 C102 123.2(7) . . ?
C8 C7 C102 120.1(7) . . ?
N4 C8 C9 119.7(7) . . ?
N4 C8 C7 118.4(6) . . ?
C9 C8 C7 121.9(7) . . ?
C8 C9 C10 120.6(8) . . ?
C11 C10 C9 119.7(8) . . ?
C10 C11 C12 117.0(8) . . ?
N4 C12 C11 123.8(8) . . ?
F3 B1 F4 110.7(8) . . ?
F3 B1 F2 108.9(9) . . ?
F4 B1 F2 108.4(8) . . ?
F3 B1 F1 110.1(8) . . ?
F4 B1 F1 109.7(9) . . ?
F2 B1 F1 109.0(8) . . ?

loop_
_geom_bond_atom_site_label_1
_geom_bond_atom_site_label_2
_geom_bond_distance
_geom_bond_site_symmetry_2
_geom_bond_publ_flag
Ag1 N1 2.268(6) . ?
Ag1 N4 2.291(6) 2 ?
Ag1 N3 2.466(6) 2 ?
Ag1 N2 2.489(6) . ?
N1 C1 1.329(10) . ?
N1 C5 1.368(9) . ?
N2 C6 1.279(9) . ?
N2 N3 1.391(9) . ?
N3 C7 1.284(10) . ?
N3 Ag1 2.466(6) 2 ?
N4 C12 1.325(10) . ?
N4 C8 1.360(9) . ?
N4 Ag1 2.291(6) 2 ?
C1 C2 1.384(11) . ?
C2 C3 1.364(12) . ?
C3 C4 1.361(12) . ?
C4 C5 1.373(10) . ?
C5 C6 1.484(11) . ?
C6 C101 1.495(11) . ?
C7 C8 1.467(10) . ?
C7 C102 1.503(11) . ?
C8 C9 1.375(10) . ?
C9 C10 1.378(13) . ?
C10 C11 1.376(13) . ?
C11 C12 1.384(12) . ?
B1 F3 1.344(11) . ?
B1 F4 1.364(11) . ?
B1 F2 1.372(12) . ?
B1 F1 1.376(11) . ?
